data_7718014
loop_
_publ_author_name
'Haynes, Matthew D.'
'O'Reilly, Andrea'
'Poole, Alice J. M.'
'Roper, Aisling F.'
'Thum, Stefan'
'Morris, Louis J.'
'Coles, Martyn P.'
'Fulton, J. Robin'
'Harder, Sjoerd'
'Turner, Zo&#xeb; R'
'O'Hare, Dermot'

_publ_section_title
;
 Heavier alkaline earth and heterobimetallic s-block "ate" complexes of a
 di(amido)siloxane ligand: solid-state structure and dynamic
 solution-phase behaviour.
;
_journal_issue 11
_journal_name_full 'Dalton transactions (Cambridge, England : 2003)'
_journal_page_first 4542
_journal_page_last 4555
_journal_paper_doi 10.1039/d5dt00044k
_journal_volume 54
_journal_year 2025
_chemical_formula_sum 'C56 H92 Ba2 N4 O2 Si4'
_chemical_formula_weight 1240.37
_space_group_crystal_system monoclinic
_space_group_IT_number 15
_space_group_name_Hall '-C 2yc'
_space_group_name_H-M_alt 'C 1 2/c 1'
_atom_sites_solution_hydrogens geom
_audit_creation_method SHELXL-2014/7
_audit_update_record
;
2024-12-18 deposited with the CCDC.	2025-02-06 downloaded from the CCDC.
;
_cell_angle_alpha 90
_cell_angle_beta 109.4290(10)
_cell_angle_gamma 90
_cell_formula_units_Z 4
_cell_length_a 18.5088(2)
_cell_length_b 17.9946(2)
_cell_length_c 19.4082(3)
_cell_measurement_temperature 150(2)
_cell_volume 6095.97(14)
_computing_structure_refinement 'SHELXL-2014/7 (Sheldrick, 2014)'
_diffrn_ambient_temperature 150(2)
_diffrn_measured_fraction_theta_full 1.000
_diffrn_measured_fraction_theta_max 0.996
_diffrn_radiation_type CuK\a
_diffrn_radiation_wavelength 1.54184
_diffrn_reflns_av_R_equivalents 0.0449
_diffrn_reflns_av_unetI/netI 0.0171
_diffrn_reflns_Laue_measured_fraction_full 1.000
_diffrn_reflns_Laue_measured_fraction_max 0.996
_diffrn_reflns_limit_h_max 23
_diffrn_reflns_limit_h_min -23
_diffrn_reflns_limit_k_max 22
_diffrn_reflns_limit_k_min -22
_diffrn_reflns_limit_l_max 23
_diffrn_reflns_limit_l_min -24
_diffrn_reflns_number 71967
_diffrn_reflns_point_group_measured_fraction_full 1.000
_diffrn_reflns_point_group_measured_fraction_max 0.996
_diffrn_reflns_theta_full 67.684
_diffrn_reflns_theta_max 76.415
_diffrn_reflns_theta_min 3.528
_exptl_absorpt_coefficient_mu 11.042
_exptl_crystal_density_diffrn 1.352
_exptl_crystal_F_000 2560
_refine_diff_density_max 0.900
_refine_diff_density_min -0.811
_refine_diff_density_rms 0.078
_refine_ls_extinction_method none
_refine_ls_goodness_of_fit_ref 1.064
_refine_ls_hydrogen_treatment constr
_refine_ls_matrix_type full
_refine_ls_number_parameters 319
_refine_ls_number_reflns 6380
_refine_ls_number_restraints 0
_refine_ls_restrained_S_all 1.064
_refine_ls_R_factor_all 0.0198
_refine_ls_R_factor_gt 0.0193
_refine_ls_shift/su_max 0.004
_refine_ls_shift/su_mean 0.000
_refine_ls_structure_factor_coef Fsqd
_refine_ls_weighting_details 'w=1/[\s^2^(Fo^2^)+(0.0289P)^2^+6.1862P] where P=(Fo^2^+2Fc^2^)/3'
_refine_ls_weighting_scheme calc
_refine_ls_wR_factor_gt 0.0506
_refine_ls_wR_factor_ref 0.0508
_reflns_Friedel_coverage 0.000
_reflns_number_gt 6225
_reflns_number_total 6380
_reflns_threshold_expression 'I > 2\s(I)'
_cod_data_source_file d5dt00044k2.cif
_cod_data_source_block 009mdh24_mdh
_cod_depositor_comments 'Adding full bibliography for 7718002--7718016.cif.'
_cod_original_cell_volume 6095.96(14)
_cod_original_sg_symbol_H-M 'C 2/c'
_cod_database_code 7718014
_shelx_shelxl_version_number 2014/7
_shelx_space_group_comment
;
The symmetry employed for this shelxl refinement is uniquely defined
by the following loop, which should always be used as a source of
symmetry information in preference to the above space-group names.
They are only intended as comments.
;

loop_
_space_group_symop_operation_xyz
'x, y, z'
'-x, y, -z+1/2'
'x+1/2, y+1/2, z'
'-x+1/2, y+1/2, -z+1/2'
'-x, -y, -z'
'x, -y, z-1/2'
'-x+1/2, -y+1/2, -z'
'x+1/2, -y+1/2, z-1/2'

loop_
_atom_site_label
_atom_site_type_symbol
_atom_site_fract_x
_atom_site_fract_y
_atom_site_fract_z
_atom_site_U_iso_or_equiv
_atom_site_adp_type
_atom_site_occupancy
_atom_site_site_symmetry_order
_atom_site_calc_flag
_atom_site_refinement_flags_posn
_atom_site_refinement_flags_adp
_atom_site_refinement_flags_occupancy
_atom_site_disorder_assembly
_atom_site_disorder_group
Ba1 Ba 0.53847(2) 0.72429(2) 0.64444(2) 0.01301(4) Uani 1 1 d . . . . .
Si1 Si 0.66813(3) 0.82169(2) 0.59641(2) 0.01721(9) Uani 1 1 d . . . . .
Si2 Si 0.67384(3) 0.83443(2) 0.76517(2) 0.01636(9) Uani 1 1 d . . . . .
O1 O 0.65714(7) 0.81615(7) 0.67793(6) 0.0204(2) Uani 1 1 d . . . . .
N1 N 0.59645(9) 0.76766(7) 0.54798(8) 0.0178(3) Uani 1 1 d . . . . .
N2 N 0.62171(8) 0.76661(7) 0.78769(7) 0.0144(3) Uani 1 1 d . . . . .
C1 C 0.77822(12) 0.82841(14) 0.81611(12) 0.0379(5) Uani 1 1 d . . . . .
H1A H 0.7980 0.7809 0.8054 0.057 Uiso 1 1 calc R U . . .
H1B H 0.7870 0.8319 0.8687 0.057 Uiso 1 1 calc R U . . .
H1C H 0.8047 0.8693 0.8012 0.057 Uiso 1 1 calc R U . . .
C2 C 0.64395(14) 0.93454(10) 0.76303(11) 0.0325(4) Uani 1 1 d . . . . .
H2A H 0.6705 0.9639 0.7363 0.049 Uiso 1 1 calc R U . . .
H2B H 0.6573 0.9533 0.8131 0.049 Uiso 1 1 calc R U . . .
H2C H 0.5885 0.9385 0.7386 0.049 Uiso 1 1 calc R U . . .
C3 C 0.76696(13) 0.78909(13) 0.60736(14) 0.0380(5) Uani 1 1 d . . . . .
H3A H 0.8042 0.8256 0.6358 0.057 Uiso 1 1 calc R U . . .
H3B H 0.7724 0.7833 0.5591 0.057 Uiso 1 1 calc R U . . .
H3C H 0.7762 0.7412 0.6329 0.057 Uiso 1 1 calc R U . . .
C4 C 0.66044(14) 0.92267(10) 0.57296(11) 0.0322(4) Uani 1 1 d . . . . .
H4A H 0.6103 0.9413 0.5719 0.048 Uiso 1 1 calc R U . . .
H4B H 0.6659 0.9297 0.5249 0.048 Uiso 1 1 calc R U . . .
H4C H 0.7010 0.9500 0.6098 0.048 Uiso 1 1 calc R U . . .
C5 C 0.57067(10) 0.72357(8) 0.48657(9) 0.0152(3) Uani 1 1 d . . . . .
C6 C 0.52556(10) 0.75320(10) 0.41734(9) 0.0194(3) Uani 1 1 d . . . . .
C7 C 0.49457(12) 0.70640(12) 0.35776(10) 0.0299(4) Uani 1 1 d . . . . .
H7 H 0.4648 0.7270 0.3121 0.036 Uiso 1 1 calc R U . . .
C8 C 0.50624(13) 0.63028(12) 0.36371(12) 0.0357(5) Uani 1 1 d . . . . .
H8 H 0.4843 0.5989 0.3227 0.043 Uiso 1 1 calc R U . . .
C9 C 0.55018(11) 0.60076(10) 0.43000(11) 0.0278(4) Uani 1 1 d . . . . .
H9 H 0.5583 0.5486 0.4340 0.033 Uiso 1 1 calc R U . . .
C10 C 0.58308(9) 0.64520(9) 0.49147(9) 0.0173(3) Uani 1 1 d . . . . .
C11 C 0.51443(11) 0.83652(10) 0.40776(10) 0.0249(4) Uani 1 1 d . . . . .
H11 H 0.5214 0.8585 0.4569 0.030 Uiso 1 1 calc R U . . .
C12 C 0.43508(14) 0.85919(14) 0.35670(12) 0.0382(5) Uani 1 1 d . . . . .
H12A H 0.4296 0.8449 0.3065 0.057 Uiso 1 1 calc R U . . .
H12B H 0.4290 0.9131 0.3591 0.057 Uiso 1 1 calc R U . . .
H12C H 0.3957 0.8341 0.3717 0.057 Uiso 1 1 calc R U . . .
C13 C 0.57665(15) 0.86851(13) 0.38079(15) 0.0437(5) Uani 1 1 d . . . . .
H13A H 0.6271 0.8534 0.4139 0.066 Uiso 1 1 calc R U . . .
H13B H 0.5731 0.9229 0.3795 0.066 Uiso 1 1 calc R U . . .
H13C H 0.5696 0.8497 0.3316 0.066 Uiso 1 1 calc R U . . .
C14 C 0.63388(10) 0.60836(9) 0.56107(9) 0.0191(3) Uani 1 1 d . . . . .
H14 H 0.6500 0.6474 0.5999 0.023 Uiso 1 1 calc R U . . .
C15 C 0.70671(11) 0.57630(12) 0.55114(12) 0.0316(4) Uani 1 1 d . . . . .
H15A H 0.6927 0.5363 0.5148 0.047 Uiso 1 1 calc R U . . .
H15B H 0.7403 0.5565 0.5979 0.047 Uiso 1 1 calc R U . . .
H15C H 0.7336 0.6156 0.5345 0.047 Uiso 1 1 calc R U . . .
C16 C 0.59256(12) 0.54711(10) 0.58822(12) 0.0304(4) Uani 1 1 d . . . . .
H16A H 0.5470 0.5679 0.5962 0.046 Uiso 1 1 calc R U . . .
H16B H 0.6271 0.5268 0.6342 0.046 Uiso 1 1 calc R U . . .
H16C H 0.5771 0.5075 0.5516 0.046 Uiso 1 1 calc R U . . .
C17 C 0.62745(9) 0.73249(8) 0.85240(8) 0.0123(3) Uani 1 1 d . . . . .
C18 C 0.63127(9) 0.77179(8) 0.91833(9) 0.0149(3) Uani 1 1 d . . . . .
C19 C 0.62362(10) 0.73416(10) 0.97840(9) 0.0189(3) Uani 1 1 d . . . . .
H19 H 0.6261 0.7616 1.0209 0.023 Uiso 1 1 calc R U . . .
C20 C 0.61251(10) 0.65808(10) 0.97792(9) 0.0204(3) Uani 1 1 d . . . . .
H20 H 0.6037 0.6338 1.0179 0.025 Uiso 1 1 calc R U . . .
C21 C 0.61463(9) 0.61817(9) 0.91729(9) 0.0184(3) Uani 1 1 d . . . . .
H21 H 0.6097 0.5656 0.9174 0.022 Uiso 1 1 calc R U . . .
C22 C 0.62369(9) 0.65254(9) 0.85625(8) 0.0145(3) Uani 1 1 d . . . . .
C23 C 0.63660(10) 0.85595(9) 0.92074(9) 0.0200(3) Uani 1 1 d . . . . .
H23 H 0.6673 0.8712 0.8893 0.024 Uiso 1 1 calc R U . . .
C24 C 0.67685(13) 0.88699(12) 0.99719(11) 0.0341(5) Uani 1 1 d . . . . .
H24A H 0.6433 0.8817 1.0267 0.051 Uiso 1 1 calc R U . . .
H24B H 0.6885 0.9397 0.9936 0.051 Uiso 1 1 calc R U . . .
H24C H 0.7245 0.8595 1.0202 0.051 Uiso 1 1 calc R U . . .
C25 C 0.55665(12) 0.88961(10) 0.88734(13) 0.0345(5) Uani 1 1 d . . . . .
H25A H 0.5606 0.9439 0.8870 0.052 Uiso 1 1 calc R U . . .
H25B H 0.5247 0.8749 0.9164 0.052 Uiso 1 1 calc R U . . .
H25C H 0.5334 0.8716 0.8371 0.052 Uiso 1 1 calc R U . . .
C26 C 0.63261(10) 0.60446(9) 0.79496(9) 0.0200(3) Uani 1 1 d . . . . .
H26 H 0.5947 0.6227 0.7482 0.024 Uiso 1 1 calc R U . . .
C27 C 0.61707(16) 0.52146(11) 0.80117(12) 0.0389(5) Uani 1 1 d . . . . .
H27A H 0.6563 0.5007 0.8442 0.058 Uiso 1 1 calc R U . . .
H27B H 0.6185 0.4956 0.7572 0.058 Uiso 1 1 calc R U . . .
H27C H 0.5665 0.5150 0.8061 0.058 Uiso 1 1 calc R U . . .
C28 C 0.71251(15) 0.61393(13) 0.78897(14) 0.0409(5) Uani 1 1 d . . . . .
H28A H 0.7225 0.6668 0.7840 0.061 Uiso 1 1 calc R U . . .
H28B H 0.7152 0.5869 0.7460 0.061 Uiso 1 1 calc R U . . .
H28C H 0.7510 0.5941 0.8330 0.061 Uiso 1 1 calc R U . . .

loop_
_atom_site_aniso_label
_atom_site_aniso_U_11
_atom_site_aniso_U_22
_atom_site_aniso_U_33
_atom_site_aniso_U_23
_atom_site_aniso_U_13
_atom_site_aniso_U_12
Ba1 0.01186(6) 0.01321(6) 0.01094(6) 0.00042(3) -0.00024(4) -0.00285(3)
Si1 0.0249(2) 0.01232(19) 0.0163(2) -0.00011(15) 0.00952(17) -0.00515(16)
Si2 0.0201(2) 0.01394(19) 0.01166(19) -0.00156(14) 0.00075(16) -0.00783(16)
O1 0.0262(6) 0.0207(6) 0.0135(5) -0.0030(4) 0.0057(5) -0.0118(5)
N1 0.0291(8) 0.0124(6) 0.0121(6) -0.0011(5) 0.0072(6) -0.0021(5)
N2 0.0182(7) 0.0107(6) 0.0115(6) -0.0007(4) 0.0010(5) -0.0030(5)
C1 0.0241(10) 0.0497(13) 0.0318(11) 0.0014(9) -0.0013(8) -0.0135(9)
C2 0.0572(13) 0.0135(8) 0.0262(9) -0.0021(7) 0.0130(9) -0.0079(8)
C3 0.0296(11) 0.0388(11) 0.0514(14) 0.0020(10) 0.0210(10) -0.0027(9)
C4 0.0542(13) 0.0151(8) 0.0307(10) 0.0007(7) 0.0186(9) -0.0098(8)
C5 0.0175(8) 0.0148(8) 0.0152(8) -0.0021(5) 0.0079(6) -0.0019(5)
C6 0.0204(8) 0.0202(8) 0.0172(8) -0.0020(7) 0.0058(6) 0.0013(7)
C7 0.0298(10) 0.0339(10) 0.0184(9) -0.0062(8) -0.0020(7) 0.0035(8)
C8 0.0378(11) 0.0310(10) 0.0290(10) -0.0176(8) -0.0012(8) -0.0030(8)
C9 0.0294(9) 0.0180(8) 0.0325(10) -0.0102(7) 0.0056(8) -0.0004(7)
C10 0.0173(7) 0.0142(7) 0.0212(8) -0.0028(6) 0.0074(6) -0.0019(6)
C11 0.0336(10) 0.0218(8) 0.0182(8) 0.0034(6) 0.0074(7) 0.0059(7)
C12 0.0430(13) 0.0413(12) 0.0276(10) 0.0099(9) 0.0080(9) 0.0182(10)
C13 0.0515(14) 0.0299(11) 0.0569(15) 0.0050(10) 0.0275(12) -0.0041(10)
C14 0.0216(8) 0.0127(7) 0.0238(8) -0.0002(6) 0.0088(7) 0.0001(6)
C15 0.0241(9) 0.0325(10) 0.0388(11) 0.0035(8) 0.0113(8) 0.0093(8)
C16 0.0389(11) 0.0183(8) 0.0384(11) 0.0031(7) 0.0186(9) -0.0039(7)
C17 0.0098(7) 0.0126(7) 0.0117(7) 0.0003(5) -0.0001(5) -0.0011(5)
C18 0.0121(7) 0.0166(8) 0.0137(7) -0.0024(5) 0.0010(6) -0.0022(5)
C19 0.0162(8) 0.0264(8) 0.0110(7) -0.0016(6) 0.0004(6) -0.0006(6)
C20 0.0182(8) 0.0274(9) 0.0132(7) 0.0087(6) 0.0019(6) 0.0017(6)
C21 0.0168(7) 0.0156(7) 0.0192(8) 0.0057(6) 0.0012(6) 0.0016(6)
C22 0.0126(7) 0.0141(7) 0.0142(7) 0.0015(6) 0.0008(5) 0.0015(5)
C23 0.0236(8) 0.0166(8) 0.0205(8) -0.0073(6) 0.0083(7) -0.0068(6)
C24 0.0415(11) 0.0324(10) 0.0297(10) -0.0190(8) 0.0138(9) -0.0157(9)
C25 0.0322(10) 0.0147(8) 0.0539(13) 0.0006(8) 0.0107(9) 0.0009(7)
C26 0.0291(9) 0.0120(7) 0.0164(7) 0.0003(6) 0.0043(7) 0.0016(6)
C27 0.0641(15) 0.0180(9) 0.0337(11) -0.0009(8) 0.0150(10) -0.0015(9)
C28 0.0496(14) 0.0310(11) 0.0507(14) -0.0097(10) 0.0283(11) 0.0012(10)

loop_
_atom_type_symbol
_atom_type_description
_atom_type_scat_dispersion_real
_atom_type_scat_dispersion_imag
_atom_type_scat_source
C C 0.0181 0.0091 'International Tables Vol C Tables 4.2.6.8 and 6.1.1.4'
H H 0.0000 0.0000 'International Tables Vol C Tables 4.2.6.8 and 6.1.1.4'
Ba Ba -1.0456 8.4617 'International Tables Vol C Tables 4.2.6.8 and 6.1.1.4'
N N 0.0311 0.0180 'International Tables Vol C Tables 4.2.6.8 and 6.1.1.4'
O O 0.0492 0.0322 'International Tables Vol C Tables 4.2.6.8 and 6.1.1.4'
Si Si 0.2541 0.3302 'International Tables Vol C Tables 4.2.6.8 and 6.1.1.4'

loop_
_geom_angle_atom_site_label_1
_geom_angle_atom_site_label_2
_geom_angle_atom_site_label_3
_geom_angle
_geom_angle_site_symmetry_1
_geom_angle_site_symmetry_3
_geom_angle_publ_flag
N1 Ba1 O1 58.43(4) . . ?
N1 Ba1 N2 114.57(4) . . ?
O1 Ba1 N2 56.60(4) . . ?
N1 Si1 O1 100.12(7) . . ?
N1 Si1 C3 116.68(10) . . ?
O1 Si1 C3 107.36(9) . . ?
N1 Si1 C4 116.74(9) . . ?
O1 Si1 C4 105.46(8) . . ?
C3 Si1 C4 109.05(11) . . ?
O1 Si2 N2 101.08(6) . . ?
O1 Si2 C1 109.95(9) . . ?
N2 Si2 C1 113.57(9) . . ?
O1 Si2 C2 102.41(8) . . ?
N2 Si2 C2 120.34(9) . . ?
C1 Si2 C2 108.29(11) . . ?
Si2 O1 Si1 157.43(8) . . ?
Si2 O1 Ba1 103.47(5) . . ?
Si1 O1 Ba1 99.07(5) . . ?
C5 N1 Si1 143.88(13) . . ?
C5 N1 Ba1 110.30(10) . . ?
Si1 N1 Ba1 102.36(6) . . ?
C17 N2 Si2 132.82(11) . . ?
C17 N2 Ba1 129.63(10) . . ?
Si2 N2 Ba1 96.42(6) . . ?
Si2 C1 H1A 109.5 . . ?
Si2 C1 H1B 109.5 . . ?
H1A C1 H1B 109.5 . . ?
Si2 C1 H1C 109.5 . . ?
H1A C1 H1C 109.5 . . ?
H1B C1 H1C 109.5 . . ?
Si2 C2 H2A 109.5 . . ?
Si2 C2 H2B 109.5 . . ?
H2A C2 H2B 109.5 . . ?
Si2 C2 H2C 109.5 . . ?
H2A C2 H2C 109.5 . . ?
H2B C2 H2C 109.5 . . ?
Si1 C3 H3A 109.5 . . ?
Si1 C3 H3B 109.5 . . ?
H3A C3 H3B 109.5 . . ?
Si1 C3 H3C 109.5 . . ?
H3A C3 H3C 109.5 . . ?
H3B C3 H3C 109.5 . . ?
Si1 C4 H4A 109.5 . . ?
Si1 C4 H4B 109.5 . . ?
H4A C4 H4B 109.5 . . ?
Si1 C4 H4C 109.5 . . ?
H4A C4 H4C 109.5 . . ?
H4B C4 H4C 109.5 . . ?
N1 C5 C10 120.64(15) . . ?
N1 C5 C6 121.64(14) . . ?
C10 C5 C6 117.53(15) . . ?
C7 C6 C5 120.43(17) . . ?
C7 C6 C11 119.68(16) . . ?
C5 C6 C11 119.83(15) . . ?
C8 C7 C6 121.31(18) . . ?
C8 C7 H7 119.3 . . ?
C6 C7 H7 119.3 . . ?
C9 C8 C7 119.05(17) . . ?
C9 C8 H8 120.5 . . ?
C7 C8 H8 120.5 . . ?
C8 C9 C10 122.04(17) . . ?
C8 C9 H9 119.0 . . ?
C10 C9 H9 119.0 . . ?
C9 C10 C5 119.62(16) . . ?
C9 C10 C14 118.38(15) . . ?
C5 C10 C14 121.95(15) . . ?
C6 C11 C13 109.12(16) . . ?
C6 C11 C12 113.91(17) . . ?
C13 C11 C12 110.40(18) . . ?
C6 C11 H11 107.7 . . ?
C13 C11 H11 107.7 . . ?
C12 C11 H11 107.7 . . ?
C11 C12 H12A 109.5 . . ?
C11 C12 H12B 109.5 . . ?
H12A C12 H12B 109.5 . . ?
C11 C12 H12C 109.5 . . ?
H12A C12 H12C 109.5 . . ?
H12B C12 H12C 109.5 . . ?
C11 C13 H13A 109.5 . . ?
C11 C13 H13B 109.5 . . ?
H13A C13 H13B 109.5 . . ?
C11 C13 H13C 109.5 . . ?
H13A C13 H13C 109.5 . . ?
H13B C13 H13C 109.5 . . ?
C10 C14 C16 112.84(15) . . ?
C10 C14 C15 111.22(15) . . ?
C16 C14 C15 109.41(15) . . ?
C10 C14 H14 107.7 . . ?
C16 C14 H14 107.7 . . ?
C15 C14 H14 107.7 . . ?
C14 C15 H15A 109.5 . . ?
C14 C15 H15B 109.5 . . ?
H15A C15 H15B 109.5 . . ?
C14 C15 H15C 109.5 . . ?
H15A C15 H15C 109.5 . . ?
H15B C15 H15C 109.5 . . ?
C14 C16 H16A 109.5 . . ?
C14 C16 H16B 109.5 . . ?
H16A C16 H16B 109.5 . . ?
C14 C16 H16C 109.5 . . ?
H16A C16 H16C 109.5 . . ?
H16B C16 H16C 109.5 . . ?
N2 C17 C18 124.00(14) . . ?
N2 C17 C22 120.26(14) . . ?
C18 C17 C22 115.56(14) . . ?
N2 C17 Ba1 105.34(10) . 2_656 ?
C18 C17 Ba1 76.23(9) . 2_656 ?
C22 C17 Ba1 83.47(9) . 2_656 ?
C19 C18 C17 120.96(14) . . ?
C19 C18 C23 118.82(15) . . ?
C17 C18 C23 120.00(14) . . ?
C19 C18 Ba1 79.79(10) . 2_656 ?
C17 C18 Ba1 76.78(9) . 2_656 ?
C23 C18 Ba1 109.61(10) . 2_656 ?
C20 C19 C18 122.03(16) . . ?
C20 C19 Ba1 80.64(10) . 2_656 ?
C18 C19 Ba1 74.41(9) . 2_656 ?
C20 C19 H19 119.0 . . ?
C18 C19 H19 119.0 . . ?
Ba1 C19 H19 116.4 2_656 . ?
C19 C20 C21 118.09(15) . . ?
C19 C20 Ba1 74.37(10) . 2_656 ?
C21 C20 Ba1 80.19(9) . 2_656 ?
C19 C20 H20 121.0 . . ?
C21 C20 H20 121.0 . . ?
Ba1 C20 H20 115.3 2_656 . ?
C20 C21 C22 122.34(15) . . ?
C20 C21 Ba1 75.24(9) . 2_656 ?
C22 C21 Ba1 76.47(9) . 2_656 ?
C20 C21 H21 118.8 . . ?
C22 C21 H21 118.8 . . ?
Ba1 C21 H21 120.4 2_656 . ?
C21 C22 C17 120.49(15) . . ?
C21 C22 C26 119.08(14) . . ?
C17 C22 C26 120.39(14) . . ?
C21 C22 Ba1 78.98(9) . 2_656 ?
C17 C22 Ba1 70.46(9) . 2_656 ?
C26 C22 Ba1 124.05(10) . 2_656 ?
C18 C23 C24 113.62(16) . . ?
C18 C23 C25 109.78(14) . . ?
C24 C23 C25 110.95(16) . . ?
C18 C23 H23 107.4 . . ?
C24 C23 H23 107.4 . . ?
C25 C23 H23 107.4 . . ?
C23 C24 H24A 109.5 . . ?
C23 C24 H24B 109.5 . . ?
H24A C24 H24B 109.5 . . ?
C23 C24 H24C 109.5 . . ?
H24A C24 H24C 109.5 . . ?
H24B C24 H24C 109.5 . . ?
C23 C25 Ba1 95.72(10) . 2_656 ?
C23 C25 H25A 109.5 . . ?
Ba1 C25 H25A 154.8 2_656 . ?
C23 C25 H25B 109.5 . . ?
Ba1 C25 H25B 59.6 2_656 . ?
H25A C25 H25B 109.5 . . ?
C23 C25 H25C 109.5 . . ?
Ba1 C25 H25C 60.1 2_656 . ?
H25A C25 H25C 109.5 . . ?
H25B C25 H25C 109.5 . . ?
C22 C26 C28 110.76(15) . . ?
C22 C26 C27 114.82(15) . . ?
C28 C26 C27 109.00(17) . . ?
C22 C26 H26 107.3 . . ?
C28 C26 H26 107.3 . . ?
C27 C26 H26 107.3 . . ?
C26 C27 H27A 109.5 . . ?
C26 C27 H27B 109.5 . . ?
H27A C27 H27B 109.5 . . ?
C26 C27 H27C 109.5 . . ?
H27A C27 H27C 109.5 . . ?
H27B C27 H27C 109.5 . . ?
C26 C28 H28A 109.5 . . ?
C26 C28 H28B 109.5 . . ?
H28A C28 H28B 109.5 . . ?
C26 C28 H28C 109.5 . . ?
H28A C28 H28C 109.5 . . ?
H28B C28 H28C 109.5 . . ?

loop_
_geom_bond_atom_site_label_1
_geom_bond_atom_site_label_2
_geom_bond_distance
_geom_bond_site_symmetry_2
_geom_bond_publ_flag
Ba1 N1 2.5694(14) . ?
Ba1 O1 2.6514(12) . ?
Ba1 N2 2.7990(13) . ?
Si1 N1 1.6612(15) . ?
Si1 O1 1.6639(12) . ?
Si1 C3 1.865(2) . ?
Si1 C4 1.8670(19) . ?
Si2 O1 1.6500(12) . ?
Si2 N2 1.7006(14) . ?
Si2 C1 1.858(2) . ?
Si2 C2 1.881(2) . ?
N1 C5 1.378(2) . ?
N2 C17 1.370(2) . ?
C1 H1A 0.9800 . ?
C1 H1B 0.9800 . ?
C1 H1C 0.9800 . ?
C2 H2A 0.9800 . ?
C2 H2B 0.9800 . ?
C2 H2C 0.9800 . ?
C3 H3A 0.9800 . ?
C3 H3B 0.9800 . ?
C3 H3C 0.9800 . ?
C4 H4A 0.9800 . ?
C4 H4B 0.9800 . ?
C4 H4C 0.9800 . ?
C5 C10 1.427(2) . ?
C5 C6 1.428(2) . ?
C6 C7 1.391(2) . ?
C6 C11 1.516(2) . ?
C7 C8 1.386(3) . ?
C7 H7 0.9500 . ?
C8 C9 1.379(3) . ?
C8 H8 0.9500 . ?
C9 C10 1.397(2) . ?
C9 H9 0.9500 . ?
C10 C14 1.518(2) . ?
C11 C13 1.527(3) . ?
C11 C12 1.529(3) . ?
C11 H11 1.0000 . ?
C12 H12A 0.9800 . ?
C12 H12B 0.9800 . ?
C12 H12C 0.9800 . ?
C13 H13A 0.9800 . ?
C13 H13B 0.9800 . ?
C13 H13C 0.9800 . ?
C14 C16 1.532(2) . ?
C14 C15 1.536(2) . ?
C14 H14 1.0000 . ?
C15 H15A 0.9800 . ?
C15 H15B 0.9800 . ?
C15 H15C 0.9800 . ?
C16 H16A 0.9800 . ?
C16 H16B 0.9800 . ?
C16 H16C 0.9800 . ?
C17 C18 1.443(2) . ?
C17 C22 1.443(2) . ?
C17 Ba1 3.0954(16) 2_656 ?
C18 C19 1.395(2) . ?
C18 C23 1.517(2) . ?
C18 Ba1 3.0883(16) 2_656 ?
C19 C20 1.384(2) . ?
C19 Ba1 3.1555(17) 2_656 ?
C19 H19 0.9500 . ?
C20 C21 1.390(2) . ?
C20 Ba1 3.2330(16) 2_656 ?
C20 H20 0.9500 . ?
C21 C22 1.395(2) . ?
C21 Ba1 3.2944(16) 2_656 ?
C21 H21 0.9500 . ?
C22 C26 1.524(2) . ?
C22 Ba1 3.2631(15) 2_656 ?
C23 C24 1.527(2) . ?
C23 C25 1.529(3) . ?
C23 H23 1.0000 . ?
C24 H24A 0.9800 . ?
C24 H24B 0.9800 . ?
C24 H24C 0.9800 . ?
C25 Ba1 3.407(2) 2_656 ?
C25 H25A 0.9800 . ?
C25 H25B 0.9800 . ?
C25 H25C 0.9800 . ?
C26 C28 1.531(3) . ?
C26 C27 1.533(2) . ?
C26 H26 1.0000 . ?
C27 H27A 0.9800 . ?
C27 H27B 0.9800 . ?
C27 H27C 0.9800 . ?
C28 H28A 0.9800 . ?
C28 H28B 0.9800 . ?
C28 H28C 0.9800 . ?

loop_
_geom_torsion_atom_site_label_1
_geom_torsion_atom_site_label_2
_geom_torsion_atom_site_label_3
_geom_torsion_atom_site_label_4
_geom_torsion
_geom_torsion_site_symmetry_1
_geom_torsion_site_symmetry_2
_geom_torsion_site_symmetry_3
_geom_torsion_site_symmetry_4
_geom_torsion_publ_flag
N2 Si2 O1 Si1 -168.6(2) . . . . ?
C1 Si2 O1 Si1 -48.3(3) . . . . ?
C2 Si2 O1 Si1 66.6(3) . . . . ?
N2 Si2 O1 Ba1 14.56(7) . . . . ?
C1 Si2 O1 Ba1 134.85(9) . . . . ?
C2 Si2 O1 Ba1 -110.20(8) . . . . ?
N1 Si1 O1 Si2 -175.7(2) . . . . ?
C3 Si1 O1 Si2 62.1(3) . . . . ?
C4 Si1 O1 Si2 -54.1(3) . . . . ?
N1 Si1 O1 Ba1 1.20(7) . . . . ?
C3 Si1 O1 Ba1 -121.04(9) . . . . ?
C4 Si1 O1 Ba1 122.77(8) . . . . ?
O1 Si1 N1 C5 -155.8(2) . . . . ?
C3 Si1 N1 C5 -40.4(2) . . . . ?
C4 Si1 N1 C5 91.0(2) . . . . ?
O1 Si1 N1 Ba1 -1.25(7) . . . . ?
C3 Si1 N1 Ba1 114.14(10) . . . . ?
C4 Si1 N1 Ba1 -114.40(8) . . . . ?
O1 Si2 N2 C17 154.87(15) . . . . ?
C1 Si2 N2 C17 37.18(19) . . . . ?
C2 Si2 N2 C17 -93.51(17) . . . . ?
O1 Si2 N2 Ba1 -13.47(7) . . . . ?
C1 Si2 N2 Ba1 -131.16(9) . . . . ?
C2 Si2 N2 Ba1 98.14(9) . . . . ?
Si1 N1 C5 C10 95.5(2) . . . . ?
Ba1 N1 C5 C10 -57.93(18) . . . . ?
Si1 N1 C5 C6 -89.7(2) . . . . ?
Ba1 N1 C5 C6 116.93(14) . . . . ?
N1 C5 C6 C7 -174.23(17) . . . . ?
C10 C5 C6 C7 0.8(3) . . . . ?
N1 C5 C6 C11 8.6(3) . . . . ?
C10 C5 C6 C11 -176.36(16) . . . . ?
C5 C6 C7 C8 0.1(3) . . . . ?
C11 C6 C7 C8 177.3(2) . . . . ?
C6 C7 C8 C9 -0.7(4) . . . . ?
C7 C8 C9 C10 0.2(3) . . . . ?
C8 C9 C10 C5 0.7(3) . . . . ?
C8 C9 C10 C14 -176.93(19) . . . . ?
N1 C5 C10 C9 173.88(17) . . . . ?
C6 C5 C10 C9 -1.2(2) . . . . ?
N1 C5 C10 C14 -8.6(2) . . . . ?
C6 C5 C10 C14 176.36(15) . . . . ?
C7 C6 C11 C13 -85.1(2) . . . . ?
C5 C6 C11 C13 92.0(2) . . . . ?
C7 C6 C11 C12 38.7(3) . . . . ?
C5 C6 C11 C12 -144.13(17) . . . . ?
C9 C10 C14 C16 -58.1(2) . . . . ?
C5 C10 C14 C16 124.33(17) . . . . ?
C9 C10 C14 C15 65.3(2) . . . . ?
C5 C10 C14 C15 -112.28(18) . . . . ?
Si2 N2 C17 C18 52.7(2) . . . . ?
Ba1 N2 C17 C18 -142.40(13) . . . . ?
Si2 N2 C17 C22 -132.41(15) . . . . ?
Ba1 N2 C17 C22 32.5(2) . . . . ?
Si2 N2 C17 Ba1 136.24(12) . . . 2_656 ?
Ba1 N2 C17 Ba1 -58.87(13) . . . 2_656 ?
N2 C17 C18 C19 168.71(16) . . . . ?
C22 C17 C18 C19 -6.4(2) . . . . ?
Ba1 C17 C18 C19 69.31(14) 2_656 . . . ?
N2 C17 C18 C23 -5.8(2) . . . . ?
C22 C17 C18 C23 179.09(14) . . . . ?
Ba1 C17 C18 C23 -105.21(14) 2_656 . . . ?
N2 C17 C18 Ba1 99.40(15) . . . 2_656 ?
C22 C17 C18 Ba1 -75.70(12) . . . 2_656 ?
C17 C18 C19 C20 0.3(3) . . . . ?
C23 C18 C19 C20 174.92(16) . . . . ?
Ba1 C18 C19 C20 68.06(16) 2_656 . . . ?
C17 C18 C19 Ba1 -67.72(14) . . . 2_656 ?
C23 C18 C19 Ba1 106.86(14) . . . 2_656 ?
C18 C19 C20 C21 4.6(3) . . . . ?
Ba1 C19 C20 C21 69.52(14) 2_656 . . . ?
C18 C19 C20 Ba1 -64.89(15) . . . 2_656 ?
C19 C20 C21 C22 -3.2(2) . . . . ?
Ba1 C20 C21 C22 63.05(15) 2_656 . . . ?
C19 C20 C21 Ba1 -66.28(14) . . . 2_656 ?
C20 C21 C22 C17 -3.1(2) . . . . ?
Ba1 C21 C22 C17 59.33(13) 2_656 . . . ?
C20 C21 C22 C26 174.56(15) . . . . ?
Ba1 C21 C22 C26 -122.98(14) 2_656 . . . ?
C20 C21 C22 Ba1 -62.45(15) . . . 2_656 ?
N2 C17 C22 C21 -167.59(15) . . . . ?
C18 C17 C22 C21 7.7(2) . . . . ?
Ba1 C17 C22 C21 -63.61(14) 2_656 . . . ?
N2 C17 C22 C26 14.8(2) . . . . ?
C18 C17 C22 C26 -169.95(14) . . . . ?
Ba1 C17 C22 C26 118.73(14) 2_656 . . . ?
N2 C17 C22 Ba1 -103.98(14) . . . 2_656 ?
C18 C17 C22 Ba1 71.32(12) . . . 2_656 ?
C19 C18 C23 C24 32.8(2) . . . . ?
C17 C18 C23 C24 -152.59(16) . . . . ?
Ba1 C18 C23 C24 121.69(14) 2_656 . . . ?
C19 C18 C23 C25 -92.1(2) . . . . ?
C17 C18 C23 C25 82.5(2) . . . . ?
Ba1 C18 C23 C25 -3.19(17) 2_656 . . . ?
C18 C23 C25 Ba1 2.74(15) . . . 2_656 ?
C24 C23 C25 Ba1 -123.67(13) . . . 2_656 ?
C21 C22 C26 C28 -114.08(18) . . . . ?
C17 C22 C26 C28 63.6(2) . . . . ?
Ba1 C22 C26 C28 149.50(13) 2_656 . . . ?
C21 C22 C26 C27 9.9(2) . . . . ?
C17 C22 C26 C27 -172.41(17) . . . . ?
Ba1 C22 C26 C27 -86.52(18) 2_656 . . . ?
